data_4125860
loop_
_publ_author_name
'He, Yun-Jui'
'Tu, Tsung-Han'
'Su, Ming-Kun'
'Yang, Chia-Wei'
'Kong, Kien Voon'
'Chan, Yi-Tsu'

_publ_section_title
;
 Facile Construction of Metallo-supramolecular
 Poly(3-hexylthiophene)-block-Poly(ethylene oxide) Diblock Copolymers via
 Complementary Coordination and Their Self-Assembled Nanostructures.
;
_journal_issue 11
_journal_name_full 'Journal of the American Chemical Society'
_journal_page_first 4218
_journal_page_last 4224
_journal_paper_doi 10.1021/jacs.7b01010
_journal_volume 139
_journal_year 2017
_chemical_formula_sum 'C72 H44 F6 N8 O7.5 S2 Zn'
_chemical_formula_weight 1384.64
_chemical_name_systematic
; 
 ? 
;
_space_group_IT_number 2
_symmetry_cell_setting triclinic
_symmetry_space_group_name_Hall '-P 1'
_symmetry_space_group_name_H-M 'P -1'
_atom_sites_solution_hydrogens geom
_atom_sites_solution_primary direct
_atom_sites_solution_secondary difmap
_audit_creation_method SHELXL-97
_cell_angle_alpha 93.233(2)
_cell_angle_beta 90.756(2)
_cell_angle_gamma 94.444(2)
_cell_formula_units_Z 2
_cell_length_a 12.7756(4)
_cell_length_b 13.0805(4)
_cell_length_c 18.7153(5)
_cell_measurement_reflns_used 8794
_cell_measurement_temperature 150(2)
_cell_measurement_theta_max 28.6100
_cell_measurement_theta_min 3.1040
_cell_volume 3112.69(16)
_computing_cell_refinement 'CrysAlisPro 1.171.38.41 (Rigaku OD, 2015)'
_computing_data_collection 'CrysAlisPro 1.171.38.41 (Rigaku OD, 2015)'
_computing_data_reduction 'CrysAlisPro 1.171.38.41 (Rigaku OD, 2015)'
_computing_molecular_graphics SHELXTL
_computing_publication_material SHELXTL
_computing_structure_refinement 'SHELXL-97 (Sheldrick, 1997)'
_computing_structure_solution 'SHELXS-97 (Sheldrick, 1990)'
_diffrn_ambient_temperature 150(2)
_diffrn_detector_area_resol_mean 10.2496
_diffrn_measured_fraction_theta_full 0.993
_diffrn_measured_fraction_theta_max 0.993
_diffrn_measurement_device_type 'Xcalibur, Atlas, Gemini'
_diffrn_radiation_monochromator graphite
_diffrn_radiation_source 'fine-focus sealed tube'
_diffrn_radiation_type MoK\a
_diffrn_radiation_wavelength 0.71073
_diffrn_reflns_av_R_equivalents 0.0246
_diffrn_reflns_av_sigmaI/netI 0.0408
_diffrn_reflns_limit_h_max 15
_diffrn_reflns_limit_h_min -11
_diffrn_reflns_limit_k_max 15
_diffrn_reflns_limit_k_min -15
_diffrn_reflns_limit_l_max 19
_diffrn_reflns_limit_l_min -22
_diffrn_reflns_number 19725
_diffrn_reflns_theta_full 25.00
_diffrn_reflns_theta_max 25.00
_diffrn_reflns_theta_min 3.10
_exptl_absorpt_coefficient_mu 0.545
_exptl_absorpt_correction_T_max 1.00000
_exptl_absorpt_correction_T_min 0.96758
_exptl_absorpt_correction_type multi-scan
_exptl_absorpt_process_details
; 
CrysAlisPro 1.171.38.41 (Rigaku Oxford Diffraction, 2015) 
Empirical absorption correction using spherical harmonics, 
 implemented in SCALE3 ABSPACK scaling algorithm. 
;
_exptl_crystal_density_diffrn 1.477
_exptl_crystal_density_method 'not measured'
_exptl_crystal_description column
_exptl_crystal_F_000 1416
_exptl_crystal_size_max 0.25
_exptl_crystal_size_mid 0.20
_exptl_crystal_size_min 0.15
_refine_diff_density_max 0.987
_refine_diff_density_min -0.909
_refine_diff_density_rms 0.087
_refine_ls_extinction_method none
_refine_ls_goodness_of_fit_ref 1.063
_refine_ls_hydrogen_treatment mixed
_refine_ls_matrix_type full
_refine_ls_number_parameters 983
_refine_ls_number_reflns 10889
_refine_ls_number_restraints 600
_refine_ls_restrained_S_all 1.111
_refine_ls_R_factor_all 0.0855
_refine_ls_R_factor_gt 0.0686
_refine_ls_shift/su_max 0.029
_refine_ls_shift/su_mean 0.000
_refine_ls_structure_factor_coef Fsqd
_refine_ls_weighting_details 'calc w=1/[\s^2^(Fo^2^)+(0.0967P)^2^+6.9912P] where P=(Fo^2^+2Fc^2^)/3'
_refine_ls_weighting_scheme calc
_refine_ls_wR_factor_gt 0.1816
_refine_ls_wR_factor_ref 0.1960
_reflns_number_gt 8815
_reflns_number_total 10889
_reflns_threshold_expression >2sigma(I)
_cod_data_source_file ja7b01010_si_002.cif
_cod_data_source_block ic18130
_cod_depositor_comments
;
The following automatic conversions were performed:

'_symmetry_cell_setting' value 'Triclinic' changed to 'triclinic'
according to
/home/data/users/saulius/crontab/automatic-downloads/rss-feeds/ACS/lib/dictionaries/cif_core.dic
dictionary named 'cif_core.dic' version 2.4.2 from 2011-04-26.

Automatic conversion script
Id: cif_fix_values 4973 2017-02-22 13:04:09Z antanas 

 Adding full bibliography for 4125860.cif.
;
_cod_original_sg_symbol_H-M P-1
_cod_original_formula_sum 'C72 H44 F6 N8 O7.50 S2 Zn'
_cod_database_code 4125860

loop_
_symmetry_equiv_pos_as_xyz
'x, y, z'
'-x, -y, -z'

loop_
_atom_site_label
_atom_site_type_symbol
_atom_site_fract_x
_atom_site_fract_y
_atom_site_fract_z
_atom_site_U_iso_or_equiv
_atom_site_adp_type
_atom_site_occupancy
_atom_site_symmetry_multiplicity
_atom_site_calc_flag
_atom_site_refinement_flags
_atom_site_disorder_assembly
_atom_site_disorder_group
Zn1 Zn 0.77581(4) 0.81182(4) 0.72011(2) 0.02794(17) Uani 1 1 d . . .
O1 O 0.9133(3) 0.1505(3) 0.4102(2) 0.0706(13) Uani 1 1 d . . .
N1 N 0.9177(3) 0.7538(3) 0.77539(18) 0.0273(7) Uani 1 1 d . . .
N2 N 0.8300(3) 0.7070(3) 0.64608(17) 0.0272(7) Uani 1 1 d . . .
N3 N 0.6661(3) 0.8179(3) 0.61514(19) 0.0339(8) Uani 1 1 d . A .
N4 N 0.6685(3) 0.6984(3) 0.77000(19) 0.0323(8) Uani 1 1 d . . .
N5 N 0.6968(3) 0.8979(3) 0.79400(17) 0.0256(7) Uani 1 1 d . . .
N6 N 0.8394(3) 0.9653(3) 0.70696(18) 0.0289(8) Uani 1 1 d . . .
C1 C 0.9642(3) 0.7833(3) 0.8390(2) 0.0275(9) Uani 1 1 d . . .
C2 C 1.0517(3) 0.7375(3) 0.8639(2) 0.0332(10) Uani 1 1 d . . .
H2A H 1.0823 0.7587 0.9094 0.040 Uiso 1 1 calc R . .
C3 C 1.0933(4) 0.6614(3) 0.8219(3) 0.0378(11) Uani 1 1 d . . .
H3A H 1.1542 0.6311 0.8376 0.045 Uiso 1 1 calc R . .
C4 C 1.0465(4) 0.6297(3) 0.7575(2) 0.0369(10) Uani 1 1 d . . .
H4A H 1.0736 0.5767 0.7281 0.044 Uiso 1 1 calc R . .
C5 C 0.9582(3) 0.6765(3) 0.7358(2) 0.0303(9) Uani 1 1 d . . .
C6 C 0.9020(3) 0.6435(3) 0.6673(2) 0.0292(9) Uani 1 1 d . . .
C7 C 0.9201(4) 0.5538(3) 0.6288(2) 0.0369(10) Uani 1 1 d . . .
H7A H 0.9709 0.5113 0.6458 0.044 Uiso 1 1 calc R . .
C8 C 0.8648(3) 0.5246(3) 0.5651(2) 0.0322(9) Uani 1 1 d . . .
C9 C 0.7931(3) 0.5928(3) 0.5433(2) 0.0313(9) Uani 1 1 d . . .
H9A H 0.7551 0.5781 0.4995 0.038 Uiso 1 1 calc R . .
C10 C 0.7767(3) 0.6809(3) 0.5844(2) 0.0309(9) Uani 1 1 d . A .
C11 C 0.6971(5) 0.7512(4) 0.5645(3) 0.0570(16) Uani 1 1 d . . .
C12 C 0.6861(9) 0.7654(8) 0.4877(5) 0.040(2) Uani 0.50 1 d P A 1
H12A H 0.7246 0.7288 0.4531 0.048 Uiso 0.50 1 calc PR A 1
C13 C 0.6165(9) 0.8350(8) 0.4687(5) 0.050(3) Uani 0.50 1 d P A 1
H13A H 0.5991 0.8416 0.4197 0.060 Uiso 0.50 1 calc PR A 1
C14 C 0.5726(9) 0.8950(8) 0.5213(6) 0.047(3) Uani 0.50 1 d P A 1
H14A H 0.5311 0.9484 0.5082 0.056 Uiso 0.50 1 calc PR A 1
C12' C 0.6236(9) 0.7181(8) 0.5062(5) 0.042(2) Uani 0.50 1 d P A 2
H12B H 0.6362 0.6605 0.4753 0.050 Uiso 0.50 1 calc PR A 2
C13' C 0.5348(9) 0.7711(9) 0.4960(6) 0.053(3) Uani 0.50 1 d P A 2
H13B H 0.4911 0.7558 0.4547 0.063 Uiso 0.50 1 calc PR A 2
C14' C 0.5117(9) 0.8444(9) 0.5454(5) 0.045(2) Uani 0.50 1 d P A 2
H14B H 0.4458 0.8733 0.5446 0.054 Uiso 0.50 1 calc PR A 2
C15 C 0.5893(5) 0.8774(5) 0.5993(3) 0.0617(17) Uani 1 1 d . . .
C16 C 0.8780(4) 0.4280(4) 0.5238(2) 0.0362(10) Uani 1 1 d . . .
C17 C 0.9536(3) 0.3625(3) 0.5419(2) 0.0307(9) Uani 1 1 d . . .
H17A H 0.9991 0.3810 0.5819 0.037 Uiso 1 1 calc R . .
C18 C 0.9637(4) 0.2710(3) 0.5028(2) 0.0349(10) Uani 1 1 d . . .
H18A H 1.0155 0.2273 0.5165 0.042 Uiso 1 1 calc R . .
C19 C 0.8995(5) 0.2428(4) 0.4443(3) 0.0528(14) Uani 1 1 d . . .
C20 C 0.8245(7) 0.3075(5) 0.4252(4) 0.094(3) Uani 1 1 d . . .
H20A H 0.7796 0.2891 0.3849 0.113 Uiso 1 1 calc R . .
C21 C 0.8149(6) 0.3980(5) 0.4641(4) 0.086(3) Uani 1 1 d . . .
H21A H 0.7633 0.4416 0.4498 0.103 Uiso 1 1 calc R . .
C22 C 0.9223(3) 0.8682(3) 0.8839(2) 0.0270(9) Uani 1 1 d . . .
C23 C 0.9692(3) 0.9688(3) 0.8791(2) 0.0267(9) Uani 1 1 d . . .
C24 C 1.0511(3) 0.9937(3) 0.8301(2) 0.0318(9) Uani 1 1 d . . .
H24A H 1.0752 0.9411 0.7988 0.038 Uiso 1 1 calc R . .
C25 C 1.0948(3) 1.0908(3) 0.8274(3) 0.0357(10) Uani 1 1 d . . .
H25A H 1.1491 1.1053 0.7944 0.043 Uiso 1 1 calc R . .
C26 C 1.0610(4) 1.1711(3) 0.8729(3) 0.0369(10) Uani 1 1 d . . .
H26A H 1.0931 1.2389 0.8709 0.044 Uiso 1 1 calc R . .
C27 C 0.9824(3) 1.1514(3) 0.9197(2) 0.0327(10) Uani 1 1 d . . .
H27A H 0.9595 1.2060 0.9497 0.039 Uiso 1 1 calc R . .
C28 C 0.9339(3) 1.0506(3) 0.9248(2) 0.0271(9) Uani 1 1 d . . .
C29 C 0.8537(3) 1.0294(3) 0.9723(2) 0.0300(9) Uani 1 1 d . . .
H29A H 0.8293 1.0840 1.0016 0.036 Uiso 1 1 calc R . .
C30 C 0.8078(3) 0.9296(3) 0.9782(2) 0.0298(9) Uani 1 1 d . . .
C31 C 0.7252(4) 0.9078(4) 1.0271(2) 0.0377(11) Uani 1 1 d . . .
H31A H 0.6991 0.9626 1.0553 0.045 Uiso 1 1 calc R . .
C32 C 0.6838(4) 0.8110(4) 1.0339(2) 0.0420(12) Uani 1 1 d . . .
H32A H 0.6293 0.7980 1.0670 0.050 Uiso 1 1 calc R . .
C33 C 0.7210(4) 0.7289(4) 0.9919(3) 0.0440(12) Uani 1 1 d . . .
H33A H 0.6921 0.6608 0.9976 0.053 Uiso 1 1 calc R . .
C34 C 0.7977(4) 0.7459(4) 0.9433(2) 0.0357(10) Uani 1 1 d . . .
H34A H 0.8209 0.6896 0.9151 0.043 Uiso 1 1 calc R . .
C35 C 0.8436(3) 0.8468(3) 0.9340(2) 0.0284(9) Uani 1 1 d . . .
C36 C 0.5536(3) 0.9563(4) 0.6517(2) 0.0357(10) Uani 1 1 d . A .
C37 C 0.5923(3) 1.0592(4) 0.6465(2) 0.0354(10) Uani 1 1 d . . .
C38 C 0.6723(4) 1.0921(6) 0.5989(3) 0.0642(18) Uani 1 1 d . A .
H38A H 0.7021 1.0432 0.5674 0.077 Uiso 1 1 calc R . .
C39 C 0.7063(6) 1.1933(9) 0.5981(6) 0.112(4) Uani 1 1 d . . .
H39A H 0.7605 1.2132 0.5663 0.135 Uiso 1 1 calc R A .
C40 C 0.6658(8) 1.2667(8) 0.6409(8) 0.138(6) Uani 1 1 d . A .
H40A H 0.6904 1.3367 0.6377 0.166 Uiso 1 1 calc R . .
C41 C 0.5912(7) 1.2410(5) 0.6876(5) 0.090(3) Uani 1 1 d . . .
H41A H 0.5652 1.2929 0.7185 0.107 Uiso 1 1 calc R A .
C42 C 0.5501(4) 1.1367(4) 0.6920(3) 0.0451(12) Uani 1 1 d . A .
C43 C 0.4718(4) 1.1089(5) 0.7383(3) 0.0538(15) Uani 1 1 d . . .
H43A H 0.4432 1.1612 0.7676 0.065 Uiso 1 1 calc R A .
C44 C 0.4329(4) 1.0087(5) 0.7441(3) 0.0516(14) Uani 1 1 d . A .
C45 C 0.3521(5) 0.9809(8) 0.7934(4) 0.092(2) Uani 1 1 d U . .
H45A H 0.3228 1.0336 0.8218 0.111 Uiso 1 1 calc R A .
C46 C 0.3179(6) 0.8874(10) 0.8005(5) 0.108(2) Uani 1 1 d U A .
H46A H 0.2656 0.8726 0.8348 0.129 Uiso 1 1 calc R . .
C47 C 0.3551(6) 0.8081(8) 0.7598(5) 0.102(2) Uani 1 1 d U . .
H47A H 0.3274 0.7398 0.7664 0.123 Uiso 1 1 calc R A .
C48 C 0.4350(5) 0.8253(6) 0.7071(5) 0.088(2) Uani 1 1 d U A .
H48A H 0.4600 0.7703 0.6786 0.106 Uiso 1 1 calc R . .
C49 C 0.4747(4) 0.9293(4) 0.7000(3) 0.0442(12) Uani 1 1 d . . .
C50 C 0.8421(7) 0.1170(6) 0.3519(4) 0.109(4) Uani 1 1 d . . .
H50A H 0.8599 0.0499 0.3318 0.164 Uiso 1 1 calc R . .
H50B H 0.8478 0.1670 0.3148 0.164 Uiso 1 1 calc R . .
H50C H 0.7701 0.1114 0.3695 0.164 Uiso 1 1 calc R . .
C51 C 0.6613(4) 0.5965(4) 0.7576(3) 0.0426(11) Uani 1 1 d . . .
H51A H 0.7066 0.5674 0.7236 0.051 Uiso 1 1 calc R . .
C52 C 0.5909(5) 0.5318(4) 0.7923(3) 0.0515(13) Uani 1 1 d . . .
H52A H 0.5889 0.4595 0.7830 0.062 Uiso 1 1 calc R . .
C53 C 0.5239(4) 0.5738(4) 0.8403(3) 0.0452(12) Uani 1 1 d . . .
H53A H 0.4726 0.5313 0.8633 0.054 Uiso 1 1 calc R . .
C54 C 0.5322(4) 0.6782(4) 0.8546(2) 0.0358(10) Uani 1 1 d . . .
H54A H 0.4876 0.7086 0.8885 0.043 Uiso 1 1 calc R . .
C55 C 0.6054(3) 0.7385(3) 0.8194(2) 0.0284(9) Uani 1 1 d . . .
C56 C 0.6217(3) 0.8516(3) 0.8337(2) 0.0270(9) Uani 1 1 d . . .
C57 C 0.5680(3) 0.9081(3) 0.8840(2) 0.0312(9) Uani 1 1 d . . .
H57A H 0.5148 0.8757 0.9118 0.037 Uiso 1 1 calc R . .
C58 C 0.5939(4) 1.0131(4) 0.8927(2) 0.0349(10) Uani 1 1 d . . .
H58A H 0.5583 1.0532 0.9270 0.042 Uiso 1 1 calc R . .
C59 C 0.6708(3) 1.0594(3) 0.8520(2) 0.0321(10) Uani 1 1 d . . .
H59A H 0.6891 1.1311 0.8581 0.038 Uiso 1 1 calc R . .
C60 C 0.7210(3) 0.9990(3) 0.8018(2) 0.0274(9) Uani 1 1 d . . .
C61 C 0.8039(3) 1.0372(3) 0.7528(2) 0.0292(9) Uani 1 1 d . . .
C62 C 0.8419(4) 1.1395(3) 0.7532(3) 0.0373(10) Uani 1 1 d . . .
H62A H 0.8154 1.1891 0.7858 0.045 Uiso 1 1 calc R . .
C63 C 0.9193(4) 1.1683(4) 0.7052(3) 0.0430(12) Uani 1 1 d . . .
H63A H 0.9476 1.2377 0.7052 0.052 Uiso 1 1 calc R . .
C64 C 0.9545(4) 1.0949(4) 0.6579(3) 0.0414(11) Uani 1 1 d . . .
H64A H 1.0068 1.1130 0.6243 0.050 Uiso 1 1 calc R . .
C65 C 0.9126(3) 0.9946(4) 0.6598(2) 0.0347(10) Uani 1 1 d . . .
H65A H 0.9365 0.9444 0.6265 0.042 Uiso 1 1 calc R . .
S1 S 0.69208(10) 0.29261(10) 1.01169(8) 0.0451(3) Uani 1 1 d D . .
F1 F 0.6834(3) 0.4581(3) 0.9411(2) 0.0780(11) Uani 1 1 d D . .
F2 F 0.5337(3) 0.3926(3) 0.9743(2) 0.0803(11) Uani 1 1 d D . .
F3 F 0.6123(4) 0.3197(3) 0.88673(19) 0.0950(14) Uani 1 1 d D . .
O2 O 0.6218(3) 0.2034(3) 1.0155(2) 0.0572(10) Uani 1 1 d D . .
O3 O 0.6992(3) 0.3581(3) 1.0778(2) 0.0642(11) Uani 1 1 d D . .
O4 O 0.7896(3) 0.2772(3) 0.9788(3) 0.0795(15) Uani 1 1 d D . .
C66 C 0.6257(5) 0.3685(4) 0.9510(3) 0.0535(14) Uani 1 1 d D . .
S2 S 0.81184(14) 0.64920(13) 1.31054(8) 0.0372(5) Uani 0.714(3) 1 d PDU B 1
F4 F 0.6251(5) 0.6295(6) 1.2544(5) 0.0911(18) Uani 0.714(3) 1 d PDU B 1
F5 F 0.7136(4) 0.5032(5) 1.2285(3) 0.0861(17) Uani 0.714(3) 1 d PDU B 1
F6 F 0.7450(7) 0.6494(8) 1.1789(4) 0.124(2) Uani 0.714(3) 1 d PDU B 1
O5 O 0.7746(7) 0.5963(7) 1.3692(4) 0.093(2) Uani 0.714(3) 1 d PDU B 1
O6 O 0.8103(5) 0.7562(4) 1.3118(4) 0.0766(17) Uani 0.714(3) 1 d PDU B 1
O7 O 0.9091(5) 0.6159(6) 1.2836(4) 0.0742(19) Uani 0.714(3) 1 d PDU B 1
C67 C 0.7235(7) 0.6000(7) 1.2382(4) 0.0650(18) Uani 0.714(3) 1 d PDU B 1
S2' S 0.7702(5) 0.5747(5) 1.3078(3) 0.0737(16) Uani 0.286(3) 1 d PDU B 2
F4' F 0.7499(11) 0.7345(9) 1.2277(8) 0.082(3) Uani 0.286(3) 1 d PDU B 2
F5' F 0.6346(11) 0.6247(13) 1.2133(7) 0.067(3) Uani 0.286(3) 1 d PDU B 2
F6' F 0.7846(10) 0.5895(9) 1.1738(6) 0.058(2) Uani 0.286(3) 1 d PDU B 2
O5' O 0.8813(11) 0.5916(14) 1.3175(9) 0.065(3) Uani 0.286(3) 1 d PDU B 2
O6' O 0.7143(13) 0.6242(12) 1.3638(7) 0.059(3) Uani 0.286(3) 1 d PDU B 2
O7' O 0.7376(13) 0.4692(10) 1.2893(9) 0.076(3) Uani 0.286(3) 1 d PDU B 2
C67' C 0.7307(14) 0.6315(13) 1.2303(8) 0.067(3) Uani 0.286(3) 1 d PDU B 2
N7 N 0.8318(10) 0.4171(9) 0.7685(8) 0.143(5) Uani 1 1 d D C 1
C68 C 0.8836(11) 0.4260(9) 0.8214(10) 0.130(7) Uani 1 1 d D C 1
C69 C 0.9465(9) 0.4383(10) 0.8873(9) 0.146(6) Uani 1 1 d D C 1
N8 N 0.8524(12) 0.9193(15) 0.4879(7) 0.238(8) Uani 1 1 d D D 2
C70 C 0.7888(16) 0.9080(17) 0.4403(10) 0.228(9) Uani 1 1 d D D 2
C71 C 0.7094(18) 0.8930(16) 0.3820(10) 0.261(11) Uani 1 1 d D D 2
O8 O 0.5398(18) 0.4377(11) 0.3769(10) 0.177(10) Uani 0.50 1 d P E -1
C72 C 0.5025(11) 0.5072(16) 0.4057(8) 0.074(4) Uani 0.50 1 d P E -1
C73 C 0.5288(8) 0.4852(14) 0.4802(5) 0.078(5) Uani 0.50 1 d P E -1

loop_
_atom_site_aniso_label
_atom_site_aniso_U_11
_atom_site_aniso_U_22
_atom_site_aniso_U_33
_atom_site_aniso_U_23
_atom_site_aniso_U_13
_atom_site_aniso_U_12
Zn1 0.0270(3) 0.0295(3) 0.0273(3) -0.00296(19) 0.00262(19) 0.00566(19)
O1 0.080(3) 0.067(3) 0.065(3) -0.039(2) -0.036(2) 0.043(2)
N1 0.0262(18) 0.0286(18) 0.0271(18) -0.0029(14) -0.0035(14) 0.0065(14)
N2 0.0257(18) 0.0326(18) 0.0239(17) -0.0016(14) -0.0003(14) 0.0086(14)
N3 0.033(2) 0.038(2) 0.032(2) -0.0056(16) -0.0086(16) 0.0115(16)
N4 0.031(2) 0.0336(19) 0.0325(19) -0.0020(15) 0.0028(16) 0.0027(15)
N5 0.0224(17) 0.0304(18) 0.0248(17) 0.0033(14) -0.0026(14) 0.0062(14)
N6 0.0255(18) 0.0344(19) 0.0273(18) 0.0012(15) -0.0018(14) 0.0066(15)
C1 0.024(2) 0.027(2) 0.032(2) -0.0003(17) -0.0036(17) 0.0019(16)
C2 0.032(2) 0.033(2) 0.033(2) -0.0042(18) -0.0095(19) 0.0059(18)
C3 0.032(2) 0.034(2) 0.048(3) -0.002(2) -0.012(2) 0.0109(19)
C4 0.033(2) 0.037(2) 0.040(3) -0.010(2) -0.010(2) 0.0134(19)
C5 0.027(2) 0.034(2) 0.030(2) -0.0032(18) -0.0048(18) 0.0078(18)
C6 0.025(2) 0.033(2) 0.030(2) -0.0026(17) -0.0029(17) 0.0064(17)
C7 0.037(3) 0.036(2) 0.038(3) -0.004(2) -0.008(2) 0.015(2)
C8 0.030(2) 0.036(2) 0.030(2) -0.0019(18) -0.0037(18) 0.0064(18)
C9 0.032(2) 0.036(2) 0.026(2) -0.0020(18) -0.0022(18) 0.0061(18)
C10 0.032(2) 0.039(2) 0.023(2) 0.0000(17) -0.0019(17) 0.0107(19)
C11 0.076(4) 0.061(3) 0.037(3) -0.016(2) -0.027(3) 0.044(3)
C12 0.045(6) 0.043(6) 0.034(5) 0.002(4) -0.003(4) 0.009(5)
C13 0.063(7) 0.056(6) 0.033(5) 0.000(5) -0.017(5) 0.027(6)
C14 0.051(7) 0.046(6) 0.045(6) 0.000(5) -0.020(5) 0.022(5)
C12' 0.044(6) 0.050(6) 0.032(5) -0.016(5) -0.015(5) 0.024(5)
C13' 0.052(7) 0.071(7) 0.036(5) -0.017(5) -0.023(5) 0.031(6)
C14' 0.039(6) 0.063(7) 0.034(5) -0.007(5) -0.012(5) 0.022(5)
C15 0.065(4) 0.066(4) 0.057(3) -0.024(3) -0.034(3) 0.044(3)
C16 0.039(3) 0.039(2) 0.031(2) -0.0054(19) -0.008(2) 0.012(2)
C17 0.032(2) 0.033(2) 0.027(2) 0.0011(17) -0.0054(18) 0.0044(18)
C18 0.034(2) 0.039(2) 0.033(2) -0.0011(19) -0.0047(19) 0.0106(19)
C19 0.069(4) 0.046(3) 0.045(3) -0.019(2) -0.017(3) 0.028(3)
C20 0.128(6) 0.081(5) 0.074(5) -0.050(4) -0.073(5) 0.066(5)
C21 0.112(6) 0.071(4) 0.078(4) -0.041(4) -0.064(4) 0.065(4)
C22 0.025(2) 0.032(2) 0.023(2) -0.0007(16) -0.0093(16) 0.0052(17)
C23 0.021(2) 0.030(2) 0.029(2) -0.0008(17) -0.0052(16) 0.0061(16)
C24 0.026(2) 0.038(2) 0.033(2) -0.0030(18) -0.0018(18) 0.0088(18)
C25 0.025(2) 0.040(3) 0.042(3) 0.003(2) 0.0007(19) 0.0024(19)
C26 0.031(2) 0.028(2) 0.051(3) 0.003(2) -0.003(2) 0.0008(18)
C27 0.032(2) 0.030(2) 0.036(2) -0.0045(18) -0.0063(19) 0.0065(18)
C28 0.024(2) 0.030(2) 0.027(2) -0.0020(17) -0.0088(17) 0.0065(17)
C29 0.028(2) 0.037(2) 0.025(2) -0.0045(17) -0.0049(17) 0.0102(18)
C30 0.025(2) 0.041(2) 0.024(2) 0.0016(18) -0.0050(17) 0.0063(18)
C31 0.034(2) 0.053(3) 0.027(2) 0.003(2) -0.0027(19) 0.007(2)
C32 0.034(3) 0.061(3) 0.032(2) 0.012(2) 0.002(2) -0.003(2)
C33 0.043(3) 0.045(3) 0.043(3) 0.011(2) -0.008(2) -0.010(2)
C34 0.038(3) 0.035(2) 0.033(2) 0.0016(19) -0.006(2) 0.0000(19)
C35 0.025(2) 0.033(2) 0.027(2) 0.0007(17) -0.0082(17) 0.0050(17)
C36 0.029(2) 0.044(3) 0.036(2) -0.003(2) -0.0121(19) 0.016(2)
C37 0.028(2) 0.045(3) 0.035(2) 0.009(2) -0.0083(19) 0.0086(19)
C38 0.029(3) 0.113(5) 0.055(3) 0.044(4) -0.002(2) 0.013(3)
C39 0.036(4) 0.145(9) 0.167(9) 0.130(8) -0.014(5) -0.010(5)
C40 0.066(6) 0.083(6) 0.269(16) 0.106(9) -0.075(8) -0.030(5)
C41 0.085(5) 0.039(3) 0.143(7) -0.005(4) -0.069(6) 0.015(4)
C42 0.042(3) 0.038(3) 0.056(3) 0.000(2) -0.020(2) 0.015(2)
C43 0.044(3) 0.073(4) 0.046(3) -0.014(3) -0.012(3) 0.030(3)
C44 0.028(3) 0.097(5) 0.032(3) 0.013(3) -0.002(2) 0.018(3)
C45 0.036(3) 0.176(7) 0.069(4) 0.053(4) -0.006(3) 0.002(4)
C46 0.045(4) 0.179(6) 0.103(5) 0.080(5) -0.020(3) -0.015(4)
C47 0.049(4) 0.133(5) 0.128(5) 0.092(4) -0.047(4) -0.035(4)
C48 0.043(3) 0.096(4) 0.128(5) 0.068(4) -0.047(3) -0.018(3)
C49 0.027(2) 0.055(3) 0.052(3) 0.024(2) -0.015(2) 0.000(2)
C50 0.120(7) 0.102(6) 0.103(6) -0.081(5) -0.072(5) 0.068(5)
C51 0.046(3) 0.035(2) 0.046(3) -0.004(2) 0.009(2) 0.002(2)
C52 0.060(3) 0.032(3) 0.061(3) 0.000(2) 0.010(3) -0.005(2)
C53 0.041(3) 0.047(3) 0.047(3) 0.005(2) 0.007(2) -0.005(2)
C54 0.030(2) 0.041(3) 0.037(2) 0.003(2) 0.0031(19) 0.0029(19)
C55 0.023(2) 0.034(2) 0.028(2) 0.0015(17) -0.0035(17) 0.0040(17)
C56 0.022(2) 0.036(2) 0.023(2) 0.0003(17) -0.0051(16) 0.0061(17)
C57 0.027(2) 0.040(2) 0.027(2) -0.0012(18) 0.0007(17) 0.0084(18)
C58 0.034(2) 0.042(3) 0.030(2) -0.0058(19) -0.0017(19) 0.016(2)
C59 0.034(2) 0.029(2) 0.034(2) -0.0022(18) -0.0054(19) 0.0093(18)
C60 0.025(2) 0.030(2) 0.027(2) -0.0001(17) -0.0063(17) 0.0071(17)
C61 0.026(2) 0.031(2) 0.032(2) 0.0041(17) -0.0053(17) 0.0076(17)
C62 0.033(2) 0.033(2) 0.047(3) 0.003(2) -0.006(2) 0.0065(19)
C63 0.038(3) 0.035(2) 0.058(3) 0.012(2) -0.006(2) 0.000(2)
C64 0.031(2) 0.054(3) 0.041(3) 0.017(2) 0.000(2) 0.004(2)
C65 0.030(2) 0.044(3) 0.032(2) 0.0084(19) 0.0005(18) 0.0068(19)
S1 0.0328(6) 0.0406(7) 0.0638(8) 0.0085(6) 0.0070(6) 0.0108(5)
F1 0.104(3) 0.049(2) 0.084(3) 0.0238(18) 0.009(2) 0.017(2)
F2 0.056(2) 0.096(3) 0.094(3) 0.017(2) -0.005(2) 0.037(2)
F3 0.154(4) 0.084(3) 0.047(2) 0.0009(19) -0.015(2) 0.013(3)
O2 0.063(2) 0.047(2) 0.061(2) 0.0028(18) 0.016(2) -0.0013(18)
O3 0.055(2) 0.079(3) 0.057(2) -0.007(2) -0.0141(19) 0.001(2)
O4 0.055(3) 0.070(3) 0.121(4) 0.035(3) 0.042(3) 0.030(2)
C66 0.059(4) 0.055(3) 0.047(3) -0.001(3) 0.000(3) 0.011(3)
S2 0.0480(10) 0.0319(9) 0.0313(8) -0.0005(6) -0.0038(7) 0.0042(7)
F4 0.052(3) 0.096(4) 0.128(5) 0.022(4) -0.012(4) 0.010(3)
F5 0.065(3) 0.096(4) 0.090(4) -0.046(3) -0.012(3) -0.004(3)
F6 0.123(5) 0.167(6) 0.078(4) 0.043(4) -0.021(4) -0.029(5)
O5 0.118(5) 0.109(5) 0.046(3) 0.009(3) -0.010(4) -0.028(4)
O6 0.071(4) 0.041(3) 0.117(4) 0.003(3) 0.008(3) -0.002(3)
O7 0.049(3) 0.068(4) 0.103(5) -0.026(4) -0.011(3) 0.012(3)
C67 0.056(3) 0.079(4) 0.060(3) 0.021(3) 0.003(3) -0.002(3)
S2' 0.082(3) 0.078(3) 0.063(3) -0.001(3) -0.008(3) 0.024(3)
F4' 0.085(6) 0.068(5) 0.095(6) 0.021(5) 0.012(5) 0.012(5)
F5' 0.062(6) 0.088(6) 0.053(6) 0.005(6) -0.019(5) 0.012(5)
F6' 0.075(5) 0.057(5) 0.043(5) -0.004(4) 0.014(4) 0.021(4)
O5' 0.062(6) 0.068(6) 0.065(6) -0.005(6) -0.015(6) 0.011(6)
O6' 0.064(6) 0.065(6) 0.050(6) 0.003(5) 0.014(5) 0.026(5)
O7' 0.080(6) 0.071(6) 0.077(6) 0.000(5) 0.005(6) 0.007(5)
C67' 0.068(4) 0.074(5) 0.061(4) 0.012(4) -0.001(4) 0.003(4)
N7 0.131(10) 0.066(5) 0.236(15) 0.012(8) 0.092(9) 0.009(6)
C68 0.099(10) 0.049(5) 0.25(2) 0.036(10) 0.111(11) 0.013(6)
C69 0.088(7) 0.114(9) 0.247(16) 0.090(10) 0.016(9) 0.012(6)
N8 0.184(13) 0.39(2) 0.147(11) 0.026(13) -0.033(10) 0.076(15)
C70 0.23(2) 0.29(2) 0.170(15) 0.045(15) -0.093(15) 0.063(17)
C71 0.31(2) 0.26(2) 0.212(18) 0.084(16) -0.144(18) -0.028(19)
O8 0.26(2) 0.094(10) 0.162(15) 0.053(10) -0.140(16) -0.068(12)
C72 0.042(7) 0.122(14) 0.062(8) 0.015(9) 0.005(6) 0.018(8)
C73 0.019(5) 0.191(16) 0.030(6) 0.051(8) -0.003(4) 0.019(7)

loop_
_atom_type_symbol
_atom_type_description
_atom_type_scat_dispersion_real
_atom_type_scat_dispersion_imag
_atom_type_scat_source
C C 0.0033 0.0016 'International Tables Vol C Tables 4.2.6.8 and 6.1.1.4'
H H 0.0000 0.0000 'International Tables Vol C Tables 4.2.6.8 and 6.1.1.4'
N N 0.0061 0.0033 'International Tables Vol C Tables 4.2.6.8 and 6.1.1.4'
O O 0.0106 0.0060 'International Tables Vol C Tables 4.2.6.8 and 6.1.1.4'
F F 0.0171 0.0103 'International Tables Vol C Tables 4.2.6.8 and 6.1.1.4'
S S 0.1246 0.1234 'International Tables Vol C Tables 4.2.6.8 and 6.1.1.4'
Zn Zn 0.2839 1.4301 'International Tables Vol C Tables 4.2.6.8 and 6.1.1.4'

loop_
_geom_angle_atom_site_label_1
_geom_angle_atom_site_label_2
_geom_angle_atom_site_label_3
_geom_angle
N5 Zn1 N2 169.27(13)
N5 Zn1 N6 76.47(13)
N2 Zn1 N6 112.98(14)
N5 Zn1 N4 75.90(13)
N2 Zn1 N4 94.47(14)
N6 Zn1 N4 152.36(14)
N5 Zn1 N1 108.63(12)
N2 Zn1 N1 75.91(13)
N6 Zn1 N1 97.95(13)
N4 Zn1 N1 91.64(13)
N5 Zn1 N3 101.25(13)
N2 Zn1 N3 74.36(13)
N6 Zn1 N3 90.47(13)
N4 Zn1 N3 94.03(14)
N1 Zn1 N3 150.08(12)
C19 O1 C50 117.0(4)
C1 N1 C5 117.8(3)
C1 N1 Zn1 130.4(3)
C5 N1 Zn1 111.8(3)
C10 N2 C6 117.7(3)
C10 N2 Zn1 120.9(3)
C6 N2 Zn1 118.9(3)
C11 N3 C15 118.7(4)
C11 N3 Zn1 108.9(3)
C15 N3 Zn1 132.3(3)
C51 N4 C55 118.0(4)
C51 N4 Zn1 127.4(3)
C55 N4 Zn1 114.6(3)
C60 N5 C56 121.0(4)
C60 N5 Zn1 119.2(3)
C56 N5 Zn1 119.7(3)
C65 N6 C61 118.5(4)
C65 N6 Zn1 126.2(3)
C61 N6 Zn1 115.3(3)
N1 C1 C2 121.8(4)
N1 C1 C22 119.4(4)
C2 C1 C22 118.8(4)
C3 C2 C1 119.4(4)
C4 C3 C2 119.5(4)
C3 C4 C5 118.7(4)
N1 C5 C4 122.7(4)
N1 C5 C6 116.0(4)
C4 C5 C6 121.3(4)
N2 C6 C7 122.3(4)
N2 C6 C5 115.1(4)
C7 C6 C5 122.5(4)
C6 C7 C8 120.9(4)
C7 C8 C9 115.6(4)
C7 C8 C16 123.0(4)
C9 C8 C16 121.3(4)
C10 C9 C8 121.2(4)
N2 C10 C9 122.1(4)
N2 C10 C11 115.7(4)
C9 C10 C11 122.2(4)
N3 C11 C12' 117.8(6)
N3 C11 C12 123.2(6)
C12' C11 C12 42.0(6)
N3 C11 C10 118.0(4)
C12' C11 C10 118.4(5)
C12 C11 C10 115.5(6)
C13 C12 C11 116.2(9)
C14 C13 C12 119.3(9)
C13 C14 C15 121.1(8)
C13' C12' C11 119.9(8)
C14' C13' C12' 119.0(9)
C13' C14' C15 118.1(9)
N3 C15 C14' 120.9(6)
N3 C15 C36 121.8(4)
C14' C15 C36 113.0(6)
N3 C15 C14 116.5(6)
C14' C15 C14 44.0(6)
C36 C15 C14 116.7(5)
C17 C16 C21 116.9(4)
C17 C16 C8 122.2(4)
C21 C16 C8 120.9(4)
C18 C17 C16 121.2(4)
C19 C18 C17 120.6(4)
O1 C19 C18 116.5(4)
O1 C19 C20 124.6(5)
C18 C19 C20 118.9(5)
C21 C20 C19 120.3(5)
C20 C21 C16 122.1(5)
C35 C22 C23 120.9(4)
C35 C22 C1 120.4(4)
C23 C22 C1 118.5(4)
C22 C23 C24 122.8(4)
C22 C23 C28 119.3(4)
C24 C23 C28 117.9(4)
C25 C24 C23 121.2(4)
C24 C25 C26 121.0(4)
C27 C26 C25 119.9(4)
C26 C27 C28 121.4(4)
C29 C28 C27 122.0(4)
C29 C28 C23 119.4(4)
C27 C28 C23 118.7(4)
C28 C29 C30 121.7(4)
C29 C30 C31 121.6(4)
C29 C30 C35 119.6(4)
C31 C30 C35 118.8(4)
C32 C31 C30 121.1(5)
C31 C32 C33 120.2(4)
C34 C33 C32 120.9(5)
C33 C34 C35 121.0(5)
C22 C35 C34 122.9(4)
C22 C35 C30 119.1(4)
C34 C35 C30 118.0(4)
C49 C36 C37 121.1(4)
C49 C36 C15 119.9(5)
C37 C36 C15 118.7(5)
C36 C37 C38 124.1(5)
C36 C37 C42 118.8(4)
C38 C37 C42 117.0(5)
C39 C38 C37 120.3(8)
C40 C39 C38 122.6(8)
C41 C40 C39 120.2(8)
C40 C41 C42 121.2(9)
C43 C42 C37 119.2(5)
C43 C42 C41 122.2(6)
C37 C42 C41 118.6(6)
C42 C43 C44 122.9(5)
C43 C44 C49 119.2(5)
C43 C44 C45 122.2(7)
C49 C44 C45 118.7(7)
C46 C45 C44 122.4(10)
C45 C46 C47 121.6(9)
C46 C47 C48 121.9(8)
C49 C48 C47 116.7(9)
C36 C49 C48 122.3(6)
C36 C49 C44 118.9(5)
C48 C49 C44 118.8(6)
N4 C51 C52 122.8(5)
C53 C52 C51 118.8(5)
C52 C53 C54 118.9(5)
C53 C54 C55 119.6(4)
N4 C55 C54 121.9(4)
N4 C55 C56 115.3(4)
C54 C55 C56 122.8(4)
N5 C56 C57 120.7(4)
N5 C56 C55 114.4(4)
C57 C56 C55 124.9(4)
C56 C57 C58 118.3(4)
C59 C58 C57 120.5(4)
C58 C59 C60 118.6(4)
N5 C60 C59 120.9(4)
N5 C60 C61 113.8(4)
C59 C60 C61 125.3(4)
N6 C61 C62 121.9(4)
N6 C61 C60 115.1(4)
C62 C61 C60 123.0(4)
C61 C62 C63 119.0(5)
C64 C63 C62 119.0(4)
C63 C64 C65 119.1(4)
N6 C65 C64 122.5(4)
O4 S1 O2 115.7(3)
O4 S1 O3 115.0(3)
O2 S1 O3 113.6(2)
O4 S1 C66 104.4(3)
O2 S1 C66 103.1(3)
O3 S1 C66 102.8(3)
F2 C66 F3 108.6(5)
F2 C66 F1 107.0(5)
F3 C66 F1 106.5(5)
F2 C66 S1 112.7(4)
F3 C66 S1 111.1(4)
F1 C66 S1 110.7(4)
O6 S2 O5 119.6(5)
O6 S2 O7 111.6(4)
O5 S2 O7 113.7(6)
O6 S2 C67 105.6(4)
O5 S2 C67 103.6(4)
O7 S2 C67 100.0(4)
F5 C67 F6 114.1(9)
F5 C67 F4 106.1(7)
F6 C67 F4 102.0(8)
F5 C67 S2 115.3(7)
F6 C67 S2 110.4(6)
F4 C67 S2 107.7(7)
O5' S2' O6' 112.3(11)
O5' S2' O7' 112.3(11)
O6' S2' O7' 116.6(10)
O5' S2' C67' 109.9(10)
O6' S2' C67' 104.1(9)
O7' S2' C67' 100.4(9)
F5' C67' F4' 98.5(13)
F5' C67' F6' 108.0(14)
F4' C67' F6' 105.5(14)
F5' C67' S2' 118.8(13)
F4' C67' S2' 117.7(12)
F6' C67' S2' 107.3(11)
N7 C68 C69 179.1(16)
N8 C70 C71 179(2)
O8 C72 C73 97.9(16)

loop_
_geom_bond_atom_site_label_1
_geom_bond_atom_site_label_2
_geom_bond_distance
Zn1 N5 2.058(3)
Zn1 N2 2.059(3)
Zn1 N6 2.135(4)
Zn1 N4 2.197(4)
Zn1 N1 2.277(3)
Zn1 N3 2.407(4)
O1 C19 1.359(6)
O1 C50 1.438(7)
N1 C1 1.346(5)
N1 C5 1.358(5)
N2 C10 1.347(5)
N2 C6 1.356(5)
N3 C11 1.337(6)
N3 C15 1.339(6)
N4 C51 1.336(6)
N4 C55 1.346(5)
N5 C60 1.333(5)
N5 C56 1.349(5)
N6 C65 1.344(6)
N6 C61 1.347(5)
C1 C2 1.396(6)
C1 C22 1.492(6)
C2 C3 1.377(6)
C3 C4 1.368(6)
C4 C5 1.390(6)
C5 C6 1.487(6)
C6 C7 1.378(6)
C7 C8 1.397(6)
C8 C9 1.399(6)
C8 C16 1.466(6)
C9 C10 1.380(6)
C10 C11 1.480(6)
C11 C12' 1.454(11)
C11 C12 1.465(11)
C12 C13 1.378(14)
C13 C14 1.378(15)
C14 C15 1.505(12)
C12' C13' 1.390(14)
C13' C14' 1.347(14)
C14' C15 1.429(11)
C15 C36 1.484(7)
C16 C17 1.390(6)
C16 C21 1.390(7)
C17 C18 1.382(6)
C18 C19 1.376(7)
C19 C20 1.382(8)
C20 C21 1.369(8)
C22 C35 1.406(6)
C22 C23 1.412(6)
C23 C24 1.431(6)
C23 C28 1.437(6)
C24 C25 1.351(6)
C25 C26 1.413(6)
C26 C27 1.360(7)
C27 C28 1.421(6)
C28 C29 1.387(6)
C29 C30 1.400(6)
C30 C31 1.428(6)
C30 C35 1.432(6)
C31 C32 1.348(7)
C32 C33 1.411(7)
C33 C34 1.360(7)
C34 C35 1.423(6)
C36 C49 1.401(7)
C36 C37 1.407(7)
C37 C38 1.423(7)
C37 C42 1.429(7)
C38 C39 1.362(12)
C39 C40 1.353(17)
C40 C41 1.339(15)
C41 C42 1.430(9)
C42 C43 1.373(8)
C43 C44 1.376(9)
C44 C49 1.431(8)
C44 C45 1.433(8)
C45 C46 1.281(13)
C46 C47 1.370(14)
C47 C48 1.443(12)
C48 C49 1.429(8)
C51 C52 1.380(7)
C52 C53 1.370(7)
C53 C54 1.373(7)
C54 C55 1.375(6)
C55 C56 1.486(6)
C56 C57 1.385(6)
C57 C58 1.388(6)
C58 C59 1.375(7)
C59 C60 1.389(6)
C60 C61 1.487(6)
C61 C62 1.387(6)
C62 C63 1.390(7)
C63 C64 1.375(7)
C64 C65 1.381(7)
S1 O4 1.420(4)
S1 O2 1.422(4)
S1 O3 1.462(4)
S1 C66 1.796(6)
F1 C66 1.359(6)
F2 C66 1.313(6)
F3 C66 1.333(6)
S2 O6 1.400(6)
S2 O5 1.400(7)
S2 O7 1.436(7)
S2 C67 1.808(9)
F4 C67 1.376(10)
F5 C67 1.266(10)
F6 C67 1.338(9)
S2' O5' 1.428(13)
S2' O6' 1.429(12)
S2' O7' 1.432(12)
S2' C67' 1.752(13)
F4' C67' 1.354(16)
F5' C67' 1.259(16)
F6' C67' 1.382(15)
N7 C68 1.180(16)
C68 C69 1.457(17)
N8 C70 1.193(15)
C70 C71 1.475(17)
O8 C72 1.17(2)
C72 C73 1.479(17)
